data_7022123
loop_
_publ_author_name
'Mondal, Pallab'
'Hens, Amar'
'Basak, Sucharita'
'Rajak, Kajal Krishna'

_publ_section_title
;
 Mononuclear and dinuclear Re(I) complexes incorporating
 1-(2-pyridylazo)-2-naphthol: synthesis, structure, spectral, DFT and
 TDDFT studies.
;
_journal_issue 5
_journal_name_full 'Dalton transactions (Cambridge, England : 2003)'
_journal_page_first 1536
_journal_page_last 1549
_journal_paper_doi 10.1039/c2dt31774e
_journal_volume 42
_journal_year 2013
_chemical_formula_sum 'C43 H36 Cl2 N3 O2 P2 Re'
_chemical_formula_weight 945.79
_chemical_name_systematic
;
?
;
_space_group_IT_number 14
_symmetry_cell_setting monoclinic
_symmetry_space_group_name_Hall '-P 2yn'
_symmetry_space_group_name_H-M 'P 1 21/n 1'
_atom_sites_solution_hydrogens geom
_atom_sites_solution_primary direct
_atom_sites_solution_secondary difmap
_audit_creation_method SHELXL-97
_cell_angle_alpha 90.00
_cell_angle_beta 112.00(3)
_cell_angle_gamma 90.00
_cell_formula_units_Z 4
_cell_length_a 11.429(2)
_cell_length_b 28.788(6)
_cell_length_c 12.820(3)
_cell_measurement_temperature 293(2)
_cell_measurement_theta_max 25.00
_cell_measurement_theta_min 1.41
_cell_volume 3910.9(16)
_computing_structure_refinement 'SHELXL-97 (Sheldrick, 1997)'
_diffrn_ambient_temperature 293(2)
_diffrn_measured_fraction_theta_full 0.967
_diffrn_measured_fraction_theta_max 0.967
_diffrn_radiation_monochromator graphite
_diffrn_radiation_source 'fine-focus sealed tube'
_diffrn_radiation_type MoK\a
_diffrn_radiation_wavelength 0.71073
_diffrn_reflns_av_R_equivalents 0.0537
_diffrn_reflns_av_sigmaI/netI 0.0659
_diffrn_reflns_limit_h_max 13
_diffrn_reflns_limit_h_min -11
_diffrn_reflns_limit_k_max 34
_diffrn_reflns_limit_k_min -29
_diffrn_reflns_limit_l_max 15
_diffrn_reflns_limit_l_min -15
_diffrn_reflns_number 18706
_diffrn_reflns_theta_full 25.00
_diffrn_reflns_theta_max 25.00
_diffrn_reflns_theta_min 1.41
_exptl_absorpt_coefficient_mu 3.367
_exptl_absorpt_correction_T_max 0.431
_exptl_absorpt_correction_T_min 0.379
_exptl_absorpt_correction_type multi-scan
_exptl_absorpt_process_details (SADABAS,SHELDRICK-1997)
_exptl_crystal_colour red
_exptl_crystal_density_diffrn 1.606
_exptl_crystal_density_method 'not measured'
_exptl_crystal_description parallopiped
_exptl_crystal_F_000 1880
_exptl_crystal_size_max 0.30
_exptl_crystal_size_mid 0.25
_exptl_crystal_size_min 0.25
_refine_diff_density_max 1.576
_refine_diff_density_min -3.074
_refine_diff_density_rms 0.164
_refine_ls_extinction_method none
_refine_ls_goodness_of_fit_ref 1.346
_refine_ls_hydrogen_treatment none
_refine_ls_matrix_type full
_refine_ls_number_parameters 473
_refine_ls_number_reflns 6667
_refine_ls_number_restraints 0
_refine_ls_restrained_S_all 1.346
_refine_ls_R_factor_all 0.1003
_refine_ls_R_factor_gt 0.0858
_refine_ls_shift/su_max 0.002
_refine_ls_shift/su_mean 0.000
_refine_ls_structure_factor_coef Fsqd
_refine_ls_weighting_details 'calc w=1/[\s^2^(Fo^2^)+(0.0383P)^2^+33.0079P] where P=(Fo^2^+2Fc^2^)/3'
_refine_ls_weighting_scheme calc
_refine_ls_wR_factor_gt 0.1579
_refine_ls_wR_factor_ref 0.1631
_reflns_number_gt 5780
_reflns_number_total 6667
_reflns_threshold_expression >2sigma(I)
_cod_data_source_file c2dt31774e.txt
_cod_data_source_block '[Re(PAN)(CO)(P?P)].CH2Cl2'
_cod_original_cell_volume 3910.9(14)
_cod_original_sg_symbol_H-M P21/n
_cod_database_code 7022123

loop_
_symmetry_equiv_pos_as_xyz
'x, y, z'
'-x+1/2, y+1/2, -z+1/2'
'-x, -y, -z'
'x-1/2, -y-1/2, z-1/2'

loop_
_atom_site_label
_atom_site_type_symbol
_atom_site_fract_x
_atom_site_fract_y
_atom_site_fract_z
_atom_site_U_iso_or_equiv
_atom_site_adp_type
_atom_site_occupancy
_atom_site_symmetry_multiplicity
_atom_site_calc_flag
_atom_site_refinement_flags
C1 C 0.8112(12) 0.7797(4) 0.7916(9) 0.034(3) Uani 1 1 d .
C2 C 0.9341(12) 0.8820(5) 0.8421(10) 0.041(3) Uani 1 1 d .
H2 H 0.9690 0.8551 0.8258 0.050 Uiso 1 1 calc R
C3 C 0.9997(14) 0.9213(6) 0.8551(12) 0.058(4) Uani 1 1 d .
H3 H 1.0793 0.9212 0.8512 0.070 Uiso 1 1 calc R
C4 C 0.9472(16) 0.9622(6) 0.8744(13) 0.069(5) Uani 1 1 d .
H4 H 0.9884 0.9904 0.8787 0.083 Uiso 1 1 calc R
C5 C 0.8365(16) 0.9603(5) 0.8867(13) 0.064(4) Uani 1 1 d .
H5 H 0.8023 0.9877 0.9012 0.076 Uiso 1 1 calc R
C6 C 0.7692(13) 0.9187(4) 0.8786(10) 0.040(3) Uani 1 1 d .
C7 C 0.5667(11) 0.8540(4) 0.9580(9) 0.030(3) Uani 1 1 d .
C8 C 0.5946(12) 0.8079(4) 0.9825(9) 0.034(3) Uani 1 1 d .
C9 C 0.5424(14) 0.7829(4) 1.0476(10) 0.048(4) Uani 1 1 d .
H9 H 0.5590 0.7514 1.0619 0.057 Uiso 1 1 calc R
C10 C 0.4659(13) 0.8064(5) 1.0897(13) 0.056(4) Uani 1 1 d .
H10 H 0.4346 0.7901 1.1363 0.068 Uiso 1 1 calc R
C11 C 0.4315(13) 0.8527(5) 1.0680(11) 0.045(3) Uani 1 1 d .
C12 C 0.3467(15) 0.8743(6) 1.1077(11) 0.059(4) Uani 1 1 d .
H12 H 0.3132 0.8579 1.1524 0.071 Uiso 1 1 calc R
C13 C 0.3131(15) 0.9199(6) 1.0803(14) 0.067(5) Uani 1 1 d .
H13 H 0.2547 0.9338 1.1050 0.080 Uiso 1 1 calc R
C14 C 0.3644(16) 0.9450(6) 1.0173(15) 0.071(5) Uani 1 1 d .
H14 H 0.3421 0.9760 1.0017 0.085 Uiso 1 1 calc R
C15 C 0.4470(13) 0.9254(5) 0.9772(11) 0.048(3) Uani 1 1 d .
H15 H 0.4795 0.9430 0.9335 0.058 Uiso 1 1 calc R
C16 C 0.4839(12) 0.8789(5) 1.0010(10) 0.039(3) Uani 1 1 d .
C17 C 0.3853(11) 0.7736(4) 0.7466(10) 0.036(3) Uani 1 1 d .
C18 C 0.3307(13) 0.8155(5) 0.7479(12) 0.051(4) Uani 1 1 d .
H18 H 0.3621 0.8415 0.7237 0.061 Uiso 1 1 calc R
C19 C 0.2313(15) 0.8217(7) 0.7832(15) 0.074(5) Uani 1 1 d .
H19 H 0.1966 0.8509 0.7836 0.089 Uiso 1 1 calc R
C20 C 0.1863(15) 0.7827(8) 0.8176(14) 0.072(5) Uani 1 1 d .
H20 H 0.1191 0.7858 0.8414 0.087 Uiso 1 1 calc R
C21 C 0.2362(15) 0.7394(7) 0.8183(13) 0.066(5) Uani 1 1 d .
H21 H 0.2034 0.7136 0.8416 0.080 Uiso 1 1 calc R
C22 C 0.3360(13) 0.7351(5) 0.7837(11) 0.051(4) Uani 1 1 d .
H22 H 0.3716 0.7060 0.7850 0.061 Uiso 1 1 calc R
C23 C 0.5599(11) 0.7077(4) 0.7201(10) 0.030(3) Uani 1 1 d .
C24 C 0.6469(14) 0.6914(5) 0.8186(12) 0.053(4) Uani 1 1 d .
H24 H 0.6924 0.7121 0.8749 0.063 Uiso 1 1 calc R
C25 C 0.6678(13) 0.6429(5) 0.8352(12) 0.048(4) Uani 1 1 d .
H25 H 0.7232 0.6314 0.9036 0.058 Uiso 1 1 calc R
C26 C 0.6042(15) 0.6132(5) 0.7475(13) 0.056(4) Uani 1 1 d .
H26 H 0.6198 0.5814 0.7560 0.067 Uiso 1 1 calc R
C27 C 0.5210(16) 0.6295(5) 0.6511(13) 0.061(4) Uani 1 1 d .
H27 H 0.4795 0.6090 0.5930 0.073 Uiso 1 1 calc R
C28 C 0.4955(14) 0.6765(5) 0.6361(11) 0.057(4) Uani 1 1 d .
H28 H 0.4347 0.6871 0.5693 0.069 Uiso 1 1 calc R
C29 C 0.4639(11) 0.7836(5) 0.5587(9) 0.038(3) Uani 1 1 d .
H29A H 0.4262 0.7561 0.5155 0.046 Uiso 1 1 calc R
H29B H 0.3996 0.8075 0.5416 0.046 Uiso 1 1 calc R
C30 C 0.5710(13) 0.8002(5) 0.5272(10) 0.043(3) Uani 1 1 d .
H30A H 0.5392 0.8108 0.4497 0.052 Uiso 1 1 calc R
H30B H 0.6302 0.7751 0.5347 0.052 Uiso 1 1 calc R
C31 C 0.7805(12) 0.8670(4) 0.5825(10) 0.038(3) Uani 1 1 d .
C32 C 0.8530(13) 0.8357(5) 0.5572(11) 0.046(3) Uiso 1 1 d .
H32 H 0.8332 0.8043 0.5540 0.056 Uiso 1 1 calc R
C33 C 0.9581(18) 0.8504(7) 0.5356(15) 0.079(5) Uani 1 1 d .
H33 H 1.0107 0.8286 0.5222 0.095 Uiso 1 1 calc R
C34 C 0.9841(17) 0.8964(7) 0.5342(14) 0.072(5) Uani 1 1 d .
H34 H 1.0519 0.9059 0.5161 0.087 Uiso 1 1 calc R
C35 C 0.9097(17) 0.9294(6) 0.5597(14) 0.073(5) Uani 1 1 d .
H35 H 0.9277 0.9610 0.5605 0.088 Uiso 1 1 calc R
C36 C 0.8065(14) 0.9135(5) 0.5842(13) 0.057(4) Uani 1 1 d .
H36 H 0.7554 0.9348 0.6018 0.068 Uiso 1 1 calc R
C37 C 0.5329(13) 0.8945(5) 0.5632(11) 0.046(3) Uani 1 1 d .
C38 C 0.4985(14) 0.9092(5) 0.4521(12) 0.056(4) Uani 1 1 d .
H38 H 0.5360 0.8955 0.4067 0.067 Uiso 1 1 calc R
C39 C 0.4107(17) 0.9433(6) 0.4088(16) 0.080(6) Uani 1 1 d .
H39 H 0.3893 0.9531 0.3348 0.096 Uiso 1 1 calc R
C40 C 0.3545(19) 0.9629(6) 0.475(2) 0.093(7) Uani 1 1 d .
H40 H 0.2938 0.9859 0.4453 0.112 Uiso 1 1 calc R
C41 C 0.3859(16) 0.9494(6) 0.5840(18) 0.077(5) Uani 1 1 d .
H41 H 0.3462 0.9627 0.6282 0.093 Uiso 1 1 calc R
C42 C 0.4780(14) 0.9153(5) 0.6288(14) 0.060(4) Uani 1 1 d .
H42 H 0.5020 0.9068 0.7039 0.072 Uiso 1 1 calc R
C43 C 1.247(3) 1.0671(13) 0.792(2) 0.203(19) Uani 1 1 d .
H43A H 1.1970 1.0900 0.8124 0.244 Uiso 1 1 calc R
H43B H 1.3155 1.0584 0.8618 0.244 Uiso 1 1 calc R
N1 N 0.8181(9) 0.8785(4) 0.8511(8) 0.036(2) Uani 1 1 d .
N2 N 0.6711(11) 0.9154(3) 0.9081(9) 0.042(3) Uani 1 1 d .
N3 N 0.6295(9) 0.8714(3) 0.8927(7) 0.028(2) Uani 1 1 d .
O1 O 0.8890(9) 0.7542(3) 0.7897(8) 0.053(3) Uani 1 1 d .
O2 O 0.6732(8) 0.7871(3) 0.9419(6) 0.0346(19) Uani 1 1 d .
P1 P 0.5233(3) 0.77008(11) 0.7097(2) 0.0314(7) Uani 1 1 d .
P2 P 0.6492(3) 0.84792(11) 0.6217(3) 0.0343(7) Uani 1 1 d .
Re1 Re 0.69520(5) 0.822658(16) 0.81037(4) 0.02873(16) Uani 1 1 d .
Cl1 Cl 1.1530(8) 1.0182(3) 0.7450(7) 0.158(3) Uani 1 1 d .
Cl2 Cl 1.3022(14) 1.0898(7) 0.7271(7) 0.384(13) Uani 1 1 d .

loop_
_atom_site_aniso_label
_atom_site_aniso_U_11
_atom_site_aniso_U_22
_atom_site_aniso_U_33
_atom_site_aniso_U_23
_atom_site_aniso_U_13
_atom_site_aniso_U_12
C1 0.031(7) 0.039(7) 0.023(6) 0.003(5) -0.001(5) 0.000(6)
C2 0.041(8) 0.040(7) 0.045(7) -0.003(6) 0.018(6) -0.003(6)
C3 0.039(9) 0.082(12) 0.056(9) -0.018(8) 0.021(7) -0.031(8)
C4 0.071(12) 0.072(12) 0.079(11) -0.030(9) 0.045(10) -0.046(10)
C5 0.083(13) 0.047(9) 0.072(10) -0.017(8) 0.043(10) -0.021(9)
C6 0.048(9) 0.037(7) 0.038(7) -0.004(6) 0.019(6) 0.000(6)
C7 0.030(7) 0.033(7) 0.027(6) 0.004(5) 0.009(5) 0.012(5)
C8 0.035(8) 0.039(7) 0.027(6) -0.004(5) 0.013(6) -0.006(6)
C9 0.070(10) 0.028(7) 0.038(7) -0.003(6) 0.013(7) -0.001(7)
C10 0.040(9) 0.065(10) 0.064(10) -0.031(8) 0.020(8) -0.008(7)
C11 0.043(9) 0.053(9) 0.041(7) 0.006(6) 0.018(7) 0.004(7)
C12 0.071(11) 0.077(12) 0.045(8) 0.001(8) 0.039(8) -0.014(9)
C13 0.054(11) 0.072(12) 0.089(12) -0.008(10) 0.044(10) 0.006(9)
C14 0.069(12) 0.059(10) 0.104(14) 0.013(9) 0.056(11) 0.017(9)
C15 0.048(9) 0.048(8) 0.052(8) 0.006(7) 0.023(7) 0.005(7)
C16 0.037(8) 0.051(8) 0.031(6) -0.005(6) 0.016(6) -0.004(6)
C17 0.027(7) 0.042(7) 0.032(6) -0.002(5) 0.004(6) -0.008(6)
C18 0.034(8) 0.059(10) 0.061(9) -0.005(7) 0.020(7) 0.014(7)
C19 0.046(10) 0.080(12) 0.091(13) -0.031(11) 0.019(9) 0.017(10)
C20 0.032(10) 0.113(16) 0.073(11) -0.019(11) 0.022(8) -0.008(10)
C21 0.059(11) 0.090(13) 0.057(10) 0.007(9) 0.030(9) -0.008(10)
C22 0.036(8) 0.062(10) 0.056(9) -0.006(7) 0.018(7) -0.008(7)
C23 0.029(7) 0.024(6) 0.038(6) -0.005(5) 0.013(6) -0.001(5)
C24 0.057(10) 0.036(8) 0.060(9) -0.002(6) 0.016(8) -0.008(7)
C25 0.046(9) 0.040(8) 0.053(9) 0.008(6) 0.014(7) 0.017(7)
C26 0.078(12) 0.024(7) 0.068(10) -0.002(7) 0.030(9) 0.008(7)
C27 0.082(12) 0.034(8) 0.057(9) -0.010(7) 0.013(9) 0.000(8)
C28 0.066(10) 0.051(9) 0.041(7) -0.006(7) 0.004(7) 0.002(8)
C29 0.028(7) 0.042(7) 0.035(7) 0.003(6) -0.001(6) -0.007(6)
C30 0.048(9) 0.049(8) 0.036(7) -0.002(6) 0.019(6) -0.005(7)
C31 0.042(8) 0.037(7) 0.033(7) 0.001(5) 0.011(6) -0.001(6)
C33 0.075(13) 0.088(14) 0.080(12) 0.010(11) 0.038(11) 0.029(11)
C34 0.066(12) 0.092(14) 0.080(12) 0.019(10) 0.050(10) 0.004(11)
C35 0.072(13) 0.064(11) 0.079(12) 0.017(9) 0.023(10) -0.012(10)
C36 0.043(9) 0.045(9) 0.079(11) 0.006(8) 0.019(8) -0.001(7)
C37 0.037(8) 0.043(8) 0.053(8) 0.007(6) 0.012(7) 0.000(6)
C38 0.041(9) 0.052(9) 0.060(9) 0.022(7) 0.002(7) -0.005(7)
C39 0.057(12) 0.061(11) 0.083(13) 0.035(10) -0.017(10) -0.010(9)
C40 0.065(13) 0.033(9) 0.16(2) 0.015(12) 0.012(14) 0.003(9)
C41 0.063(12) 0.051(10) 0.112(16) 0.006(10) 0.026(11) 0.020(9)
C42 0.046(10) 0.039(8) 0.080(11) 0.003(8) 0.007(8) 0.015(7)
C43 0.18(3) 0.35(5) 0.11(2) -0.09(3) 0.08(2) -0.17(3)
N1 0.029(6) 0.044(6) 0.037(6) -0.013(5) 0.014(5) -0.013(5)
N2 0.060(8) 0.025(5) 0.056(7) -0.009(5) 0.038(6) -0.006(5)
N3 0.043(6) 0.015(4) 0.032(5) -0.005(4) 0.022(5) 0.002(4)
O1 0.048(6) 0.055(6) 0.061(6) 0.002(5) 0.027(5) 0.028(5)
O2 0.041(5) 0.032(4) 0.028(4) 0.002(3) 0.011(4) 0.006(4)
P1 0.0264(18) 0.0340(17) 0.0311(16) -0.0017(13) 0.0076(14) 0.0012(14)
P2 0.034(2) 0.0333(17) 0.0353(17) -0.0001(13) 0.0126(15) -0.0021(15)
Re1 0.0262(3) 0.0294(2) 0.0292(2) -0.0043(2) 0.00872(19) 0.0009(2)
Cl1 0.167(7) 0.141(6) 0.150(6) 0.021(5) 0.042(5) -0.062(5)
Cl2 0.352(17) 0.66(3) 0.095(6) -0.001(11) 0.027(8) -0.38(2)

loop_
_atom_type_symbol
_atom_type_description
_atom_type_scat_dispersion_real
_atom_type_scat_dispersion_imag
_atom_type_scat_source
C C 0.0033 0.0016 'International Tables Vol C Tables 4.2.6.8 and 6.1.1.4'
H H 0.0000 0.0000 'International Tables Vol C Tables 4.2.6.8 and 6.1.1.4'
N N 0.0061 0.0033 'International Tables Vol C Tables 4.2.6.8 and 6.1.1.4'
O O 0.0106 0.0060 'International Tables Vol C Tables 4.2.6.8 and 6.1.1.4'
P P 0.1023 0.0942 'International Tables Vol C Tables 4.2.6.8 and 6.1.1.4'
Re Re -1.0185 7.2310 'International Tables Vol C Tables 4.2.6.8 and 6.1.1.4'
Cl Cl 0.1484 0.1585 'International Tables Vol C Tables 4.2.6.8 and 6.1.1.4'

loop_
_geom_angle_atom_site_label_1
_geom_angle_atom_site_label_2
_geom_angle_atom_site_label_3
_geom_angle
O1 C1 Re1 174.1(10)
C3 C2 N1 124.4(13)
C2 C3 C4 118.9(14)
C5 C4 C3 118.6(15)
C4 C5 C6 122.9(15)
N2 C6 N1 118.9(11)
N2 C6 C5 122.8(12)
N1 C6 C5 117.9(12)
C8 C7 N3 111.1(10)
C8 C7 C16 121.3(11)
N3 C7 C16 127.6(10)
O2 C8 C7 118.4(10)
O2 C8 C9 120.3(11)
C7 C8 C9 121.4(11)
C10 C9 C8 117.5(13)
C9 C10 C11 124.8(15)
C10 C11 C12 122.4(13)
C10 C11 C16 118.4(13)
C12 C11 C16 119.2(13)
C13 C12 C11 119.8(13)
C14 C13 C12 120.9(14)
C15 C14 C13 121.1(15)
C14 C15 C16 120.7(14)
C15 C16 C11 118.3(12)
C15 C16 C7 125.1(11)
C11 C16 C7 116.5(12)
C18 C17 C22 116.8(13)
C18 C17 P1 120.0(10)
C22 C17 P1 123.0(10)
C17 C18 C19 123.6(16)
C20 C19 C18 116.9(16)
C21 C20 C19 122.7(16)
C20 C21 C22 118.3(16)
C21 C22 C17 121.6(15)
C24 C23 C28 119.2(12)
C24 C23 P1 118.0(9)
C28 C23 P1 122.6(10)
C23 C24 C25 120.0(13)
C26 C25 C24 118.6(13)
C27 C26 C25 120.8(13)
C26 C27 C28 121.0(14)
C27 C28 C23 120.3(13)
C30 C29 P1 109.5(8)
C29 C30 P2 107.8(9)
C32 C31 C36 120.6(13)
C32 C31 P2 120.5(10)
C36 C31 P2 118.8(11)
C31 C32 C33 120.0(14)
C34 C33 C32 120.4(16)
C33 C34 C35 120.4(16)
C34 C35 C36 117.9(16)
C31 C36 C35 120.6(15)
C42 C37 C38 118.6(14)
C42 C37 P2 119.9(11)
C38 C37 P2 121.5(11)
C39 C38 C37 121.1(17)
C40 C39 C38 119.4(18)
C41 C40 C39 121.0(18)
C40 C41 C42 119.4(19)
C37 C42 C41 120.5(16)
Cl2 C43 Cl1 122.2(18)
C2 N1 C6 117.0(11)
C2 N1 Re1 128.3(8)
C6 N1 Re1 114.3(8)
C6 N2 N3 108.5(10)
N2 N3 C7 119.2(9)
N2 N3 Re1 122.8(7)
C7 N3 Re1 115.7(7)
C8 O2 Re1 113.7(7)
C17 P1 C29 104.5(6)
C17 P1 C23 103.4(6)
C29 P1 C23 105.5(6)
C17 P1 Re1 115.8(4)
C29 P1 Re1 109.5(4)
C23 P1 Re1 116.9(4)
C30 P2 C31 106.9(6)
C30 P2 C37 100.3(6)
C31 P2 C37 102.1(6)
C30 P2 Re1 108.0(4)
C31 P2 Re1 118.5(4)
C37 P2 Re1 119.1(5)
C1 Re1 N3 156.6(4)
C1 Re1 O2 94.9(4)
N3 Re1 O2 74.9(3)
C1 Re1 N1 95.6(5)
N3 Re1 N1 71.6(4)
O2 Re1 N1 117.2(3)
C1 Re1 P2 88.2(3)
N3 Re1 P2 109.1(3)
O2 Re1 P2 158.3(2)
N1 Re1 P2 83.7(3)
C1 Re1 P1 89.5(4)
N3 Re1 P1 108.6(3)
O2 Re1 P1 78.7(2)
N1 Re1 P1 162.7(3)
P2 Re1 P1 79.90(11)

loop_
_geom_bond_atom_site_label_1
_geom_bond_atom_site_label_2
_geom_bond_distance
C1 O1 1.160(14)
C1 Re1 1.893(13)
C2 C3 1.333(18)
C2 N1 1.376(15)
C3 C4 1.39(2)
C4 C5 1.33(2)
C5 C6 1.407(18)
C6 N2 1.314(16)
C6 N1 1.386(15)
C7 C8 1.374(16)
C7 N3 1.386(14)
C7 C16 1.451(16)
C8 O2 1.335(13)
C8 C9 1.395(17)
C9 C10 1.366(18)
C10 C11 1.39(2)
C11 C12 1.397(19)
C11 C16 1.431(17)
C12 C13 1.38(2)
C13 C14 1.37(2)
C14 C15 1.355(19)
C15 C16 1.401(18)
C17 C18 1.362(17)
C17 C22 1.405(18)
C17 P1 1.811(13)
C18 C19 1.38(2)
C19 C20 1.38(2)
C20 C21 1.37(2)
C21 C22 1.375(19)
C23 C24 1.365(18)
C23 C28 1.384(17)
C23 P1 1.838(11)
C24 C25 1.419(18)
C25 C26 1.383(19)
C26 C27 1.33(2)
C27 C28 1.381(19)
C29 C30 1.503(17)
C29 P1 1.837(12)
C30 P2 1.829(13)
C31 C32 1.344(18)
C31 C36 1.371(18)
C31 P2 1.836(13)
C32 C33 1.39(2)
C33 C34 1.36(2)
C34 C35 1.39(2)
C35 C36 1.41(2)
C37 C42 1.36(2)
C37 C38 1.394(18)
C37 P2 1.839(14)
C38 C39 1.37(2)
C39 C40 1.36(3)
C40 C41 1.36(3)
C41 C42 1.40(2)
C43 Cl2 1.38(3)
C43 Cl1 1.74(3)
N1 Re1 2.069(9)
N2 N3 1.342(12)
N3 Re1 2.060(8)
O2 Re1 2.066(7)
P1 Re1 2.433(3)
P2 Re1 2.388(3)
